data_7213610
loop_
_publ_author_name
'Meng, Fandian'
'Qin, Ling'
'Zhang, Mingdao'
'Zheng, Hegen'

_publ_section_title
;
 Two pairs of isomorphism and two 3D metal--organic frameworks based on a
 star-like ligand tri(4-pyridylphenyl)amine
;
_journal_issue 4
_journal_name_full CrystEngComm
_journal_page_first 698
_journal_paper_doi 10.1039/c3ce41694a
_journal_volume 16
_journal_year 2014
_chemical_formula_moiety 'C47 H32 Co N4 O5'
_chemical_formula_sum 'C47 H32 Co N4 O5'
_chemical_formula_weight 791.70
_chemical_name_systematic
; 
 ? 
;
_space_group_IT_number 14
_symmetry_cell_setting monoclinic
_symmetry_space_group_name_Hall '-P 2ybc'
_symmetry_space_group_name_H-M 'P 1 21/c 1'
_atom_sites_solution_hydrogens geom
_atom_sites_solution_primary direct
_atom_sites_solution_secondary difmap
_audit_creation_method SHELXL-97
_cell_angle_alpha 90.00
_cell_angle_beta 98.525(2)
_cell_angle_gamma 90.00
_cell_formula_units_Z 4
_cell_length_a 11.6417(11)
_cell_length_b 32.110(3)
_cell_length_c 10.8370(11)
_cell_measurement_reflns_used 6813
_cell_measurement_temperature 293(2)
_cell_measurement_theta_max 24.71
_cell_measurement_theta_min 1.77
_cell_volume 4006.3(7)
_computing_structure_refinement 'SHELXL-97 (Sheldrick, 1997)'
_computing_structure_solution 'SHELXS-97 (Sheldrick, 1990)'
_diffrn_ambient_temperature 293(2)
_diffrn_measured_fraction_theta_full 0.997
_diffrn_measured_fraction_theta_max 0.997
_diffrn_measurement_device_type 'CCD area detector'
_diffrn_measurement_method 'phi and omega scans'
_diffrn_radiation_monochromator graphite
_diffrn_radiation_source 'fine-focus sealed tube'
_diffrn_radiation_type MoK\a
_diffrn_radiation_wavelength 0.71073
_diffrn_reflns_av_R_equivalents 0.0889
_diffrn_reflns_av_sigmaI/netI 0.0784
_diffrn_reflns_limit_h_max 13
_diffrn_reflns_limit_h_min -13
_diffrn_reflns_limit_k_max 37
_diffrn_reflns_limit_k_min -37
_diffrn_reflns_limit_l_max 12
_diffrn_reflns_limit_l_min -12
_diffrn_reflns_number 28750
_diffrn_reflns_theta_full 24.71
_diffrn_reflns_theta_max 24.71
_diffrn_reflns_theta_min 1.77
_exptl_absorpt_coefficient_mu 0.480
_exptl_absorpt_correction_T_max 0.899
_exptl_absorpt_correction_T_min 0.865
_exptl_absorpt_correction_type multi-scan
_exptl_absorpt_process_details 'SADABS; Bruker, 2000'
_exptl_crystal_colour 'dark brown'
_exptl_crystal_density_diffrn 1.313
_exptl_crystal_density_method 'not measured'
_exptl_crystal_description solid
_exptl_crystal_F_000 1636
_exptl_crystal_size_max 0.30
_exptl_crystal_size_mid 0.28
_exptl_crystal_size_min 0.22
_platon_squeeze_details
;
;
_refine_diff_density_max 0.786
_refine_diff_density_min -0.602
_refine_diff_density_rms 0.063
_refine_ls_extinction_method none
_refine_ls_goodness_of_fit_ref 0.953
_refine_ls_hydrogen_treatment constr
_refine_ls_matrix_type full
_refine_ls_number_parameters 514
_refine_ls_number_reflns 6813
_refine_ls_number_restraints 0
_refine_ls_restrained_S_all 0.953
_refine_ls_R_factor_all 0.0655
_refine_ls_R_factor_gt 0.0523
_refine_ls_shift/su_max 0.031
_refine_ls_shift/su_mean 0.002
_refine_ls_structure_factor_coef Fsqd
_refine_ls_weighting_details 'calc w=1/[\s^2^(Fo^2^)+(0.0529P)^2^+3.6024P] where P=(Fo^2^+2Fc^2^)/3'
_refine_ls_weighting_scheme calc
_refine_ls_wR_factor_gt 0.1324
_refine_ls_wR_factor_ref 0.1401
_reflns_number_gt 5344
_reflns_number_total 6813
_reflns_threshold_expression >2sigma(I)
_cod_data_source_file c3ce41694a.txt
_cod_data_source_block 5
_cod_original_sg_symbol_H-M 'P 21/c'
_cod_database_code 7213610

loop_
_symmetry_equiv_pos_as_xyz
'x, y, z'
'-x, y+1/2, -z+1/2'
'-x, -y, -z'
'x, -y-1/2, z-1/2'

loop_
_atom_site_label
_atom_site_type_symbol
_atom_site_fract_x
_atom_site_fract_y
_atom_site_fract_z
_atom_site_U_iso_or_equiv
_atom_site_adp_type
_atom_site_occupancy
_atom_site_symmetry_multiplicity
_atom_site_calc_flag
_atom_site_refinement_flags
C1 C -0.4241(4) 0.70899(16) -0.4396(4) 0.0720(12) Uani 1 1 d .
H1 H -0.4322 0.7171 -0.5228 0.086 Uiso 1 1 calc R
C2 C -0.3281(3) 0.72327(13) -0.3613(3) 0.0535(9) Uani 1 1 d .
H2 H -0.2738 0.7400 -0.3924 0.064 Uiso 1 1 calc R
C3 C -0.3976(3) 0.68711(13) -0.2007(4) 0.0605(11) Uani 1 1 d .
H3 H -0.3924 0.6785 -0.1180 0.073 Uiso 1 1 calc R
C4 C -0.4897(3) 0.67441(15) -0.2870(5) 0.0739(13) Uani 1 1 d .
H4 H -0.5450 0.6572 -0.2594 0.089 Uiso 1 1 calc R
C5 C -0.3129(3) 0.71256(10) -0.2366(3) 0.0362(7) Uani 1 1 d .
C6 C -0.2123(2) 0.72727(9) -0.1471(3) 0.0319(7) Uani 1 1 d .
C7 C -0.1608(3) 0.70189(9) -0.0509(3) 0.0354(7) Uani 1 1 d .
H7 H -0.1911 0.6755 -0.0413 0.042 Uiso 1 1 calc R
C8 C -0.0654(3) 0.71513(9) 0.0309(3) 0.0337(7) Uani 1 1 d .
H8 H -0.0329 0.6978 0.0956 0.040 Uiso 1 1 calc R
C9 C -0.0178(2) 0.75425(9) 0.0166(3) 0.0298(6) Uani 1 1 d .
C10 C -0.0692(3) 0.78032(9) -0.0778(3) 0.0365(7) Uani 1 1 d .
H10 H -0.0397 0.8069 -0.0866 0.044 Uiso 1 1 calc R
C11 C -0.1650(3) 0.76647(9) -0.1587(3) 0.0361(7) Uani 1 1 d .
H11 H -0.1984 0.7839 -0.2225 0.043 Uiso 1 1 calc R
C12 C 0.1943(3) 0.71329(10) -0.0033(3) 0.0382(7) Uani 1 1 d .
H12 H 0.1364 0.7134 -0.0725 0.046 Uiso 1 1 calc R
H13 H 0.2557 0.8185 0.0801 0.046 Uiso 1 1 d R
H14 H 0.2782 0.8857 0.1558 0.046 Uiso 1 1 d R
H16 H -0.0249 0.8775 0.2863 0.046 Uiso 1 1 d R
H17 H -0.0482 0.8104 0.2116 0.046 Uiso 1 1 d R
H20 H -0.0201 0.9450 0.2916 0.046 Uiso 1 1 d R
H21 H 0.0108 1.0106 0.3697 0.046 Uiso 1 1 d R
H22 H 0.3441 0.9998 0.3767 0.046 Uiso 1 1 d R
H23 H 0.3218 0.9345 0.2942 0.046 Uiso 1 1 d R
C13 C 0.1996(2) 0.83026(9) 0.1218(3) 0.0329(7) Uani 1 1 d .
C14 C 0.2128(3) 0.87045(9) 0.1676(3) 0.0345(7) Uani 1 1 d .
C15 C 0.1307(2) 0.88849(9) 0.2311(3) 0.0300(6) Uani 1 1 d .
C16 C 0.0325(3) 0.86561(9) 0.2455(3) 0.0375(7) Uani 1 1 d .
C17 C 0.0182(3) 0.82539(9) 0.2003(3) 0.0373(7) Uani 1 1 d .
C18 C 0.1017(2) 0.80710(9) 0.1388(3) 0.0295(6) Uani 1 1 d .
C19 C 0.1479(3) 0.93115(9) 0.2824(3) 0.0314(7) Uani 1 1 d .
C20 C 0.0550(3) 0.95550(9) 0.3071(3) 0.0393(7) Uani 1 1 d .
C21 C 0.0744(3) 0.99512(10) 0.3546(3) 0.0387(7) Uani 1 1 d .
C22 C 0.2695(3) 0.98892(11) 0.3577(4) 0.0477(9) Uani 1 1 d .
C23 C 0.2567(3) 0.94936(10) 0.3092(3) 0.0435(8) Uani 1 1 d .
C24 C 1.1296(3) 0.60280(9) 0.2203(3) 0.0354(7) Uani 1 1 d .
C25 C 1.1933(3) 0.62522(11) 0.3158(3) 0.0481(9) Uani 1 1 d .
H25 H 1.1565 0.6456 0.3568 0.058 Uiso 1 1 calc R
C26 C 1.3102(3) 0.61793(12) 0.3513(3) 0.0525(9) Uani 1 1 d .
H26 H 1.3525 0.6338 0.4141 0.063 Uiso 1 1 calc R
C27 C 1.3634(3) 0.58715(12) 0.2931(3) 0.0464(8) Uani 1 1 d .
C28 C 1.3031(3) 0.56401(11) 0.1982(3) 0.0464(8) Uani 1 1 d .
H28 H 1.3400 0.5431 0.1595 0.056 Uiso 1 1 calc R
C29 C 1.1867(3) 0.57242(10) 0.1614(3) 0.0423(8) Uani 1 1 d .
H29 H 1.1456 0.5574 0.0958 0.051 Uiso 1 1 calc R
C31 C 1.6395(3) 0.59342(15) 0.4771(4) 0.0653(12) Uani 1 1 d .
H31 H 1.6744 0.6087 0.4199 0.078 Uiso 1 1 calc R
C32 C 1.6955(3) 0.58827(15) 0.5976(3) 0.0602(11) Uani 1 1 d .
H32 H 1.7673 0.6007 0.6221 0.072 Uiso 1 1 calc R
C33 C 0.6765(3) 0.63767(9) 0.1515(3) 0.0364(7) Uani 1 1 d .
H33 H 0.7502 0.6437 0.1935 0.044 Uiso 1 1 calc R
C34 C 0.5865(3) 0.66541(10) 0.1607(3) 0.0383(7) Uani 1 1 d .
H34 H 0.6009 0.6894 0.2084 0.046 Uiso 1 1 calc R
C35 C 0.5518(3) 0.59392(10) 0.0303(3) 0.0403(8) Uani 1 1 d .
H35 H 0.5383 0.5689 -0.0126 0.048 Uiso 1 1 calc R
C36 C 0.4601(3) 0.61994(10) 0.0353(3) 0.0396(8) Uani 1 1 d .
H36 H 0.3866 0.6125 -0.0044 0.048 Uiso 1 1 calc R
C37 C 0.4754(2) 0.65756(9) 0.0994(3) 0.0317(7) Uani 1 1 d .
C38 C 0.3769(3) 0.68656(9) 0.0993(3) 0.0324(7) Uani 1 1 d .
C39 C 0.2878(3) 0.68743(11) -0.0007(3) 0.0402(8) Uani 1 1 d .
H39 H 0.2918 0.6698 -0.0681 0.048 Uiso 1 1 calc R
C41 C 0.1853(2) 0.73941(9) 0.0968(3) 0.0301(6) Uani 1 1 d .
C42 C 0.2736(3) 0.73892(10) 0.1973(3) 0.0425(8) Uani 1 1 d .
H42 H 0.2692 0.7563 0.2651 0.051 Uiso 1 1 calc R
C43 C 0.3678(3) 0.71311(10) 0.1982(3) 0.0414(8) Uani 1 1 d .
H43 H 0.4265 0.7135 0.2665 0.050 Uiso 1 1 calc R
C73 C 1.0011(3) 0.61051(10) 0.1851(3) 0.0427(8) Uani 1 1 d .
C74 C 1.5323(3) 0.57586(13) 0.4421(3) 0.0503(9) Uani 1 1 d .
C77 C 1.7033(3) 0.55942(13) 0.8123(3) 0.0494(9) Uani 1 1 d .
C81 C 1.4805(3) 0.55306(13) 0.5251(3) 0.0532(9) Uani 1 1 d .
H81 H 1.4068 0.5419 0.5014 0.064 Uiso 1 1 calc R
C82 C 1.5383(3) 0.54675(12) 0.6444(3) 0.0512(9) Uani 1 1 d .
H82 H 1.5046 0.5302 0.6998 0.061 Uiso 1 1 calc R
C83 C 1.6452(3) 0.56462(11) 0.6822(3) 0.0450(8) Uani 1 1 d .
Co1 Co 0.79961(3) 0.569493(12) 0.03539(4) 0.03026(14) Uani 1 1 d .
N1 N 0.0873(2) 0.76570(7) 0.0943(2) 0.0340(6) Uani 1 1 d .
N2 N 0.6613(2) 0.60257(7) 0.0845(2) 0.0347(6) Uani 1 1 d .
N3 N 0.1799(2) 1.01219(8) 0.3798(2) 0.0365(6) Uani 1 1 d .
N4 N -0.5053(3) 0.68480(13) -0.4057(4) 0.0734(11) Uani 1 1 d .
O1 O 1.4830(2) 0.58020(10) 0.3191(2) 0.0667(8) Uani 1 1 d .
O2 O 1.7924(2) 0.58112(9) 0.8516(2) 0.0588(7) Uani 1 1 d .
O3 O 1.6611(2) 0.53540(8) 0.8848(2) 0.0555(7) Uani 1 1 d .
O4 O 0.9537(2) 0.59035(8) 0.0902(2) 0.0539(6) Uani 1 1 d .
O5 O 0.9510(2) 0.63456(10) 0.2457(3) 0.0743(9) Uani 1 1 d .

loop_
_atom_site_aniso_label
_atom_site_aniso_U_11
_atom_site_aniso_U_22
_atom_site_aniso_U_33
_atom_site_aniso_U_23
_atom_site_aniso_U_13
_atom_site_aniso_U_12
C1 0.063(3) 0.104(4) 0.042(2) -0.012(2) -0.014(2) -0.008(3)
C2 0.046(2) 0.072(3) 0.039(2) -0.0043(18) -0.0048(16) -0.0142(18)
C3 0.043(2) 0.081(3) 0.052(2) 0.005(2) -0.0092(18) -0.0237(19)
C4 0.045(2) 0.085(3) 0.087(4) 0.002(3) -0.008(2) -0.025(2)
C5 0.0269(16) 0.0421(18) 0.0375(18) -0.0070(14) -0.0019(13) -0.0003(13)
C6 0.0262(15) 0.0346(17) 0.0346(16) -0.0022(13) 0.0034(13) -0.0013(12)
C7 0.0338(17) 0.0318(17) 0.0396(18) 0.0014(13) 0.0027(14) -0.0063(13)
C8 0.0336(17) 0.0338(17) 0.0313(16) 0.0028(13) -0.0030(13) 0.0014(13)
C9 0.0275(15) 0.0290(16) 0.0301(16) -0.0055(12) -0.0047(12) 0.0011(12)
C10 0.0346(17) 0.0266(16) 0.0443(19) 0.0032(13) -0.0071(14) -0.0018(12)
C11 0.0355(17) 0.0336(17) 0.0357(17) 0.0070(13) -0.0068(14) 0.0026(13)
C12 0.0333(17) 0.051(2) 0.0256(16) -0.0075(14) -0.0103(13) 0.0073(14)
C13 0.0281(16) 0.0357(17) 0.0341(17) -0.0056(13) 0.0014(13) 0.0034(12)
C14 0.0298(16) 0.0340(17) 0.0385(18) 0.0002(13) 0.0013(13) -0.0029(12)
C15 0.0303(16) 0.0277(15) 0.0296(16) -0.0022(12) -0.0036(12) 0.0009(12)
C16 0.0333(17) 0.0339(17) 0.0458(19) -0.0095(14) 0.0073(14) -0.0013(13)
C17 0.0322(17) 0.0331(17) 0.0465(19) -0.0035(14) 0.0061(14) -0.0054(13)
C18 0.0280(15) 0.0285(16) 0.0281(15) -0.0011(12) -0.0085(12) 0.0029(12)
C19 0.0347(17) 0.0287(16) 0.0294(16) -0.0029(12) -0.0002(13) -0.0016(12)
C20 0.0326(17) 0.0315(17) 0.052(2) -0.0062(14) 0.0006(15) -0.0073(13)
C21 0.0334(17) 0.0352(18) 0.0465(19) -0.0083(14) 0.0023(15) 0.0000(13)
C22 0.0301(18) 0.048(2) 0.062(2) -0.0114(17) -0.0032(16) -0.0097(15)
C23 0.0317(17) 0.0397(19) 0.057(2) -0.0104(16) 0.0000(15) 0.0011(14)
C24 0.0359(17) 0.0330(17) 0.0335(17) 0.0049(13) -0.0077(13) -0.0028(13)
C25 0.044(2) 0.053(2) 0.042(2) -0.0112(16) -0.0103(16) 0.0028(16)
C26 0.048(2) 0.068(3) 0.0357(19) -0.0108(17) -0.0138(16) -0.0073(18)
C27 0.0345(18) 0.073(2) 0.0286(17) 0.0083(17) -0.0036(14) 0.0032(17)
C28 0.044(2) 0.052(2) 0.041(2) -0.0027(16) 0.0013(16) 0.0062(16)
C29 0.0422(19) 0.043(2) 0.0372(18) -0.0019(14) -0.0079(15) -0.0088(15)
C31 0.044(2) 0.108(4) 0.042(2) 0.019(2) -0.0018(17) -0.005(2)
C32 0.041(2) 0.101(3) 0.035(2) 0.007(2) -0.0080(16) -0.007(2)
C33 0.0325(17) 0.0349(17) 0.0390(18) 0.0000(14) -0.0041(14) 0.0023(13)
C34 0.0383(18) 0.0305(17) 0.0427(19) -0.0079(13) -0.0050(15) 0.0045(13)
C35 0.0350(18) 0.0328(18) 0.052(2) -0.0108(14) 0.0033(15) -0.0013(13)
C36 0.0326(17) 0.0370(18) 0.048(2) -0.0059(14) 0.0009(15) -0.0008(13)
C37 0.0310(16) 0.0313(16) 0.0312(16) 0.0000(12) -0.0009(13) 0.0024(12)
C38 0.0313(16) 0.0320(16) 0.0317(16) -0.0029(12) -0.0024(13) 0.0025(12)
C39 0.0390(18) 0.052(2) 0.0269(16) -0.0103(14) -0.0042(14) 0.0085(15)
C41 0.0297(16) 0.0281(15) 0.0299(16) -0.0022(12) -0.0045(12) 0.0017(12)
C42 0.045(2) 0.0415(19) 0.0349(18) -0.0161(14) -0.0134(15) 0.0112(15)
C43 0.0398(19) 0.0407(19) 0.0368(18) -0.0125(14) -0.0174(15) 0.0115(14)
C73 0.048(2) 0.0336(18) 0.042(2) 0.0042(15) -0.0078(16) -0.0004(15)
C74 0.037(2) 0.083(3) 0.0282(18) 0.0009(17) -0.0051(15) 0.0122(17)
C77 0.041(2) 0.066(2) 0.039(2) -0.0013(18) 0.0004(17) 0.0233(18)
C81 0.040(2) 0.075(3) 0.041(2) 0.0005(18) -0.0071(16) -0.0023(18)
C82 0.049(2) 0.061(2) 0.041(2) 0.0081(17) 0.0002(17) 0.0052(17)
C83 0.0376(19) 0.066(2) 0.0287(17) -0.0005(15) -0.0048(14) 0.0140(16)
Co1 0.0312(2) 0.0275(2) 0.0294(2) 0.00008(16) -0.00441(17) 0.00498(16)
N1 0.0294(13) 0.0281(13) 0.0397(15) -0.0085(11) -0.0106(11) 0.0064(10)
N2 0.0332(14) 0.0294(14) 0.0413(15) 0.0004(11) 0.0049(12) 0.0043(10)
N3 0.0336(15) 0.0340(14) 0.0392(15) -0.0054(11) -0.0031(12) -0.0039(11)
N4 0.050(2) 0.091(3) 0.071(3) -0.019(2) -0.0181(19) -0.0176(19)
O1 0.0368(14) 0.131(3) 0.0293(13) 0.0070(14) -0.0063(11) 0.0144(14)
O2 0.0385(14) 0.102(2) 0.0320(13) -0.0002(13) -0.0078(11) 0.0012(14)
O3 0.0746(18) 0.0540(16) 0.0344(13) -0.0005(12) -0.0040(12) 0.0186(13)
O4 0.0416(14) 0.0601(16) 0.0540(16) -0.0122(13) -0.0126(12) -0.0090(11)
O5 0.0505(16) 0.082(2) 0.083(2) -0.0309(17) -0.0155(15) 0.0203(14)

loop_
_atom_type_symbol
_atom_type_description
_atom_type_scat_dispersion_real
_atom_type_scat_dispersion_imag
_atom_type_scat_source
C C 0.0033 0.0016 'International Tables Vol C Tables 4.2.6.8 and 6.1.1.4'
Co Co 0.3494 0.9721 'International Tables Vol C Tables 4.2.6.8 and 6.1.1.4'
N N 0.0061 0.0033 'International Tables Vol C Tables 4.2.6.8 and 6.1.1.4'
O O 0.0106 0.0060 'International Tables Vol C Tables 4.2.6.8 and 6.1.1.4'
H H 0.0000 0.0000 'International Tables Vol C Tables 4.2.6.8 and 6.1.1.4'

loop_
_geom_angle_atom_site_label_1
_geom_angle_atom_site_label_2
_geom_angle_atom_site_label_3
_geom_angle
_geom_angle_site_symmetry_1
_geom_angle_site_symmetry_3
N4 C1 C2 125.1(4) . .
N4 C1 H1 117.4 . .
C2 C1 H1 117.4 . .
C5 C2 C1 119.6(4) . .
C5 C2 H2 120.2 . .
C1 C2 H2 120.2 . .
C4 C3 C5 120.0(4) . .
C4 C3 H3 120.0 . .
C5 C3 H3 120.0 . .
N4 C4 C3 124.8(4) . .
N4 C4 H4 117.6 . .
C3 C4 H4 117.6 . .
C2 C5 C3 115.5(3) . .
C2 C5 C6 122.4(3) . .
C3 C5 C6 122.1(3) . .
C11 C6 C7 117.9(3) . .
C11 C6 C5 121.1(3) . .
C7 C6 C5 121.1(3) . .
C8 C7 C6 121.2(3) . .
C8 C7 H7 119.4 . .
C6 C7 H7 119.4 . .
C7 C8 C9 120.1(3) . .
C7 C8 H8 119.9 . .
C9 C8 H8 119.9 . .
C10 C9 C8 119.5(3) . .
C10 C9 N1 121.2(3) . .
C8 C9 N1 119.2(3) . .
C9 C10 C11 119.4(3) . .
C9 C10 H10 120.3 . .
C11 C10 H10 120.3 . .
C6 C11 C10 121.8(3) . .
C6 C11 H11 119.1 . .
C10 C11 H11 119.1 . .
C39 C12 C41 120.2(3) . .
C39 C12 H12 119.9 . .
C41 C12 H12 119.9 . .
C14 C13 C18 119.9(3) . .
C14 C13 H13 120.4 . .
C18 C13 H13 119.6 . .
C15 C14 C13 121.4(3) . .
C15 C14 H14 119.2 . .
C13 C14 H14 119.4 . .
C16 C15 C14 118.4(3) . .
C16 C15 C19 121.1(3) . .
C14 C15 C19 120.6(3) . .
C15 C16 C17 120.9(3) . .
C15 C16 H16 119.7 . .
C17 C16 H16 119.4 . .
C18 C17 C16 120.6(3) . .
C18 C17 H17 119.8 . .
C16 C17 H17 119.6 . .
C17 C18 C13 118.8(3) . .
C17 C18 N1 120.3(3) . .
C13 C18 N1 120.9(3) . .
C23 C19 C20 115.7(3) . .
C23 C19 C15 122.5(3) . .
C20 C19 C15 121.7(3) . .
C19 C20 C21 120.1(3) . .
C19 C20 H20 119.9 . .
C21 C20 H20 119.9 . .
N3 C21 C20 123.3(3) . .
N3 C21 H21 118.5 . .
C20 C21 H21 118.2 . .
N3 C22 C23 122.9(3) . .
N3 C22 H22 118.7 . .
C23 C22 H22 118.5 . .
C19 C23 C22 121.0(3) . .
C19 C23 H23 119.2 . .
C22 C23 H23 119.8 . .
C25 C24 C29 118.1(3) . .
C25 C24 C73 120.3(3) . .
C29 C24 C73 121.6(3) . .
C26 C25 C24 121.2(3) . .
C26 C25 H25 119.4 . .
C24 C25 H25 119.4 . .
C25 C26 C27 119.3(3) . .
C25 C26 H26 120.4 . .
C27 C26 H26 120.4 . .
C28 C27 C26 121.3(3) . .
C28 C27 O1 116.6(3) . .
C26 C27 O1 121.8(3) . .
C27 C28 C29 118.7(3) . .
C27 C28 H28 120.7 . .
C29 C28 H28 120.7 . .
C28 C29 C24 121.4(3) . .
C28 C29 H29 119.3 . .
C24 C29 H29 119.3 . .
C74 C31 C32 119.7(4) . .
C74 C31 H31 120.2 . .
C32 C31 H31 120.2 . .
C31 C32 C83 120.4(4) . .
C31 C32 H32 119.8 . .
C83 C32 H32 119.8 . .
N2 C33 C34 122.5(3) . .
N2 C33 H33 118.7 . .
C34 C33 H33 118.7 . .
C37 C34 C33 120.6(3) . .
C37 C34 H34 119.7 . .
C33 C34 H34 119.7 . .
N2 C35 C36 123.5(3) . .
N2 C35 H35 118.3 . .
C36 C35 H35 118.3 . .
C35 C36 C37 120.5(3) . .
C35 C36 H36 119.7 . .
C37 C36 H36 119.7 . .
C34 C37 C36 116.0(3) . .
C34 C37 C38 123.7(3) . .
C36 C37 C38 120.3(3) . .
C39 C38 C43 117.3(3) . .
C39 C38 C37 120.3(3) . .
C43 C38 C37 122.4(3) . .
C12 C39 C38 122.1(3) . .
C12 C39 H39 119.0 . .
C38 C39 H39 119.0 . .
C42 C41 C12 118.4(3) . .
C42 C41 N1 121.7(3) . .
C12 C41 N1 119.9(3) . .
C43 C42 C41 120.8(3) . .
C43 C42 H42 119.6 . .
C41 C42 H42 119.6 . .
C42 C43 C38 121.2(3) . .
C42 C43 H43 119.4 . .
C38 C43 H43 119.4 . .
O5 C73 O4 125.2(3) . .
O5 C73 C24 120.3(3) . .
O4 C73 C24 114.6(3) . .
O1 C74 C31 117.2(3) . .
O1 C74 C81 122.0(3) . .
C31 C74 C81 120.7(3) . .
O3 C77 O2 120.4(3) . .
O3 C77 C83 120.0(4) . .
O2 C77 C83 119.5(4) . .
C82 C81 C74 119.6(3) . .
C82 C81 H81 120.2 . .
C74 C81 H81 120.2 . .
C81 C82 C83 120.7(3) . .
C81 C82 H82 119.6 . .
C83 C82 H82 119.6 . .
C82 C83 C32 118.9(3) . .
C82 C83 C77 120.1(3) . .
C32 C83 C77 120.9(3) . .
O4 Co1 O2 98.10(11) . 1_454
O4 Co1 N3 97.61(11) . 2_645
O2 Co1 N3 126.34(11) 1_454 2_645
O4 Co1 N2 117.97(11) . .
O2 Co1 N2 103.86(10) 1_454 .
N3 Co1 N2 112.89(10) 2_645 .
O4 Co1 O3 151.17(10) . 1_454
O2 Co1 O3 58.90(10) 1_454 1_454
N3 Co1 O3 85.23(10) 2_645 1_454
N2 Co1 O3 86.45(9) . 1_454
C18 N1 C41 119.9(2) . .
C18 N1 C9 119.4(2) . .
C41 N1 C9 118.4(2) . .
C33 N2 C35 116.7(3) . .
C33 N2 Co1 121.8(2) . .
C35 N2 Co1 120.3(2) . .
C21 N3 C22 117.0(3) . .
C21 N3 Co1 120.1(2) . 2_655
C22 N3 Co1 122.7(2) . 2_655
C1 N4 C4 114.9(3) . .
C74 O1 C27 118.1(3) . .
C77 O2 Co1 98.2(2) . 1_656
C77 O3 Co1 81.8(2) . 1_656
C73 O4 Co1 134.4(2) . .

loop_
_geom_bond_atom_site_label_1
_geom_bond_atom_site_label_2
_geom_bond_distance
_geom_bond_site_symmetry_2
C1 N4 1.317(6) .
C1 C2 1.377(5) .
C1 H1 0.9300 .
C2 C5 1.380(5) .
C2 H2 0.9300 .
C3 C4 1.376(5) .
C3 C5 1.380(5) .
C3 H3 0.9300 .
C4 N4 1.316(6) .
C4 H4 0.9300 .
C5 C6 1.483(4) .
C6 C11 1.388(4) .
C6 C7 1.388(4) .
C7 C8 1.381(4) .
C7 H7 0.9300 .
C8 C9 1.391(4) .
C8 H8 0.9300 .
C9 C10 1.387(4) .
C9 N1 1.427(4) .
C10 C11 1.385(4) .
C10 H10 0.9300 .
C11 H11 0.9300 .
C12 C39 1.366(4) .
C12 C41 1.388(4) .
C12 H12 0.9300 .
C13 C14 1.383(4) .
C13 C18 1.396(4) .
C13 H13 0.9276 .
C14 C15 1.385(4) .
C14 H14 0.9289 .
C15 C16 1.387(4) .
C15 C19 1.480(4) .
C16 C17 1.383(4) .
C16 H16 0.9352 .
C17 C18 1.388(4) .
C17 H17 0.9343 .
C18 N1 1.415(4) .
C19 C23 1.386(4) .
C19 C20 1.393(4) .
C20 C21 1.378(4) .
C20 H20 0.9285 .
C21 N3 1.336(4) .
C21 H21 0.9267 .
C22 N3 1.334(4) .
C22 C23 1.374(5) .
C22 H22 0.9301 .
C23 H23 0.9308 .
C24 C25 1.382(4) .
C24 C29 1.387(5) .
C24 C73 1.509(4) .
C25 C26 1.379(5) .
C25 H25 0.9300 .
C26 C27 1.369(5) .
C26 H26 0.9300 .
C27 C28 1.374(5) .
C27 O1 1.398(4) .
C28 C29 1.382(5) .
C28 H28 0.9300 .
C29 H29 0.9300 .
C31 C74 1.371(5) .
C31 C32 1.380(5) .
C31 H31 0.9300 .
C32 C83 1.385(5) .
C32 H32 0.9300 .
C33 N2 1.338(4) .
C33 C34 1.390(4) .
C33 H33 0.9300 .
C34 C37 1.386(4) .
C34 H34 0.9300 .
C35 N2 1.350(4) .
C35 C36 1.363(4) .
C35 H35 0.9300 .
C36 C37 1.392(4) .
C36 H36 0.9300 .
C37 C38 1.477(4) .
C38 C39 1.384(4) .
C38 C43 1.386(4) .
C39 H39 0.9300 .
C41 C42 1.382(4) .
C41 N1 1.417(4) .
C42 C43 1.373(4) .
C42 H42 0.9300 .
C43 H43 0.9300 .
C73 O5 1.217(4) .
C73 O4 1.270(4) .
C74 O1 1.377(4) .
C74 C81 1.368(5) .
C77 O3 1.252(5) .
C77 O2 1.269(5) .
C77 C83 1.480(5) .
C81 C82 1.381(5) .
C81 H81 0.9300 .
C82 C83 1.377(5) .
C82 H82 0.9300 .
Co1 O4 1.925(2) .
Co1 O2 2.016(2) 1_454
Co1 N3 2.055(2) 2_645
Co1 N2 2.064(2) .
Co1 O3 2.384(3) 1_454
N3 Co1 2.055(2) 2_655
O2 Co1 2.016(2) 1_656
O3 Co1 2.384(3) 1_656

loop_
_geom_torsion_atom_site_label_1
_geom_torsion_atom_site_label_2
_geom_torsion_atom_site_label_3
_geom_torsion_atom_site_label_4
_geom_torsion
_geom_torsion_site_symmetry_1
_geom_torsion_site_symmetry_4
N4 C1 C2 C5 -0.8(7) . .
C5 C3 C4 N4 -0.1(8) . .
C1 C2 C5 C3 0.9(6) . .
C1 C2 C5 C6 -179.3(4) . .
C4 C3 C5 C2 -0.5(6) . .
C4 C3 C5 C6 179.7(4) . .
C2 C5 C6 C11 34.6(5) . .
C3 C5 C6 C11 -145.6(4) . .
C2 C5 C6 C7 -143.8(3) . .
C3 C5 C6 C7 36.0(5) . .
C11 C6 C7 C8 0.0(4) . .
C5 C6 C7 C8 178.5(3) . .
C6 C7 C8 C9 -1.1(5) . .
C7 C8 C9 C10 2.1(4) . .
C7 C8 C9 N1 -173.9(3) . .
C8 C9 C10 C11 -2.0(5) . .
N1 C9 C10 C11 173.9(3) . .
C7 C6 C11 C10 0.1(5) . .
C5 C6 C11 C10 -178.4(3) . .
C9 C10 C11 C6 0.9(5) . .
C18 C13 C14 C15 0.3(5) . .
C13 C14 C15 C16 -1.6(5) . .
C13 C14 C15 C19 178.3(3) . .
C14 C15 C16 C17 1.6(5) . .
C19 C15 C16 C17 -178.3(3) . .
C15 C16 C17 C18 -0.3(5) . .
C16 C17 C18 C13 -0.9(5) . .
C16 C17 C18 N1 179.1(3) . .
C14 C13 C18 C17 1.0(4) . .
C14 C13 C18 N1 -179.1(3) . .
C16 C15 C19 C23 157.1(3) . .
C14 C15 C19 C23 -22.9(5) . .
C16 C15 C19 C20 -22.7(5) . .
C14 C15 C19 C20 157.4(3) . .
C23 C19 C20 C21 0.4(5) . .
C15 C19 C20 C21 -179.9(3) . .
C19 C20 C21 N3 -0.3(5) . .
C20 C19 C23 C22 0.3(5) . .
C15 C19 C23 C22 -179.5(3) . .
N3 C22 C23 C19 -1.0(6) . .
C29 C24 C25 C26 0.4(5) . .
C73 C24 C25 C26 178.4(3) . .
C24 C25 C26 C27 -1.8(6) . .
C25 C26 C27 C28 1.4(6) . .
C25 C26 C27 O1 175.6(3) . .
C26 C27 C28 C29 0.2(5) . .
O1 C27 C28 C29 -174.2(3) . .
C27 C28 C29 C24 -1.6(5) . .
C25 C24 C29 C28 1.3(5) . .
C73 C24 C29 C28 -176.6(3) . .
C74 C31 C32 C83 1.6(7) . .
N2 C33 C34 C37 -0.1(5) . .
N2 C35 C36 C37 -0.6(5) . .
C33 C34 C37 C36 3.1(5) . .
C33 C34 C37 C38 -176.7(3) . .
C35 C36 C37 C34 -2.8(5) . .
C35 C36 C37 C38 177.0(3) . .
C34 C37 C38 C39 151.1(3) . .
C36 C37 C38 C39 -28.7(4) . .
C34 C37 C38 C43 -30.3(5) . .
C36 C37 C38 C43 149.9(3) . .
C41 C12 C39 C38 -0.9(5) . .
C43 C38 C39 C12 0.2(5) . .
C37 C38 C39 C12 178.9(3) . .
C39 C12 C41 C42 0.9(5) . .
C39 C12 C41 N1 -179.0(3) . .
C12 C41 C42 C43 -0.2(5) . .
N1 C41 C42 C43 179.7(3) . .
C41 C42 C43 C38 -0.5(5) . .
C39 C38 C43 C42 0.5(5) . .
C37 C38 C43 C42 -178.1(3) . .
C25 C24 C73 O5 -4.8(5) . .
C29 C24 C73 O5 173.1(3) . .
C25 C24 C73 O4 174.9(3) . .
C29 C24 C73 O4 -7.2(4) . .
C32 C31 C74 O1 -176.8(4) . .
C32 C31 C74 C81 -0.4(7) . .
O1 C74 C81 C82 174.4(3) . .
C31 C74 C81 C82 -1.8(6) . .
C74 C81 C82 C83 2.8(6) . .
C81 C82 C83 C32 -1.6(6) . .
C81 C82 C83 C77 176.8(3) . .
C31 C32 C83 C82 -0.6(6) . .
C31 C32 C83 C77 -179.0(4) . .
O3 C77 C83 C82 7.1(5) . .
O2 C77 C83 C82 -169.1(3) . .
O3 C77 C83 C32 -174.5(4) . .
O2 C77 C83 C32 9.3(5) . .
C17 C18 N1 C41 -144.8(3) . .
C13 C18 N1 C41 35.3(4) . .
C17 C18 N1 C9 52.7(4) . .
C13 C18 N1 C9 -127.2(3) . .
C42 C41 N1 C18 41.1(4) . .
C12 C41 N1 C18 -138.9(3) . .
C42 C41 N1 C9 -156.2(3) . .
C12 C41 N1 C9 23.8(4) . .
C10 C9 N1 C18 41.9(4) . .
C8 C9 N1 C18 -142.1(3) . .
C10 C9 N1 C41 -120.8(3) . .
C8 C9 N1 C41 55.2(4) . .
C34 C33 N2 C35 -3.3(5) . .
C34 C33 N2 Co1 164.4(2) . .
C36 C35 N2 C33 3.7(5) . .
C36 C35 N2 Co1 -164.3(3) . .
O4 Co1 N2 C33 0.5(3) . .
O2 Co1 N2 C33 -106.7(2) 1_454 .
N3 Co1 N2 C33 113.3(2) 2_645 .
O3 Co1 N2 C33 -163.4(2) 1_454 .
O4 Co1 N2 C35 167.8(2) . .
O2 Co1 N2 C35 60.7(3) 1_454 .
N3 Co1 N2 C35 -79.4(3) 2_645 .
O3 Co1 N2 C35 3.9(2) 1_454 .
C20 C21 N3 C22 -0.4(5) . .
C20 C21 N3 Co1 -174.7(3) . 2_655
C23 C22 N3 C21 1.1(5) . .
C23 C22 N3 Co1 175.2(3) . 2_655
C2 C1 N4 C4 0.2(7) . .
C3 C4 N4 C1 0.3(7) . .
C31 C74 O1 C27 -141.5(4) . .
C81 C74 O1 C27 42.1(5) . .
C28 C27 O1 C74 -134.4(4) . .
C26 C27 O1 C74 51.2(5) . .
O3 C77 O2 Co1 -9.4(4) . 1_656
C83 C77 O2 Co1 166.7(3) . 1_656
O2 C77 O3 Co1 8.0(3) . 1_656
C83 C77 O3 Co1 -168.2(3) . 1_656
O5 C73 O4 Co1 -28.2(6) . .
C24 C73 O4 Co1 152.1(2) . .
O2 Co1 O4 C73 142.0(3) 1_454 .
N3 Co1 O4 C73 -89.5(3) 2_645 .
N2 Co1 O4 C73 31.5(4) . .
O3 Co1 O4 C73 176.6(3) 1_454 .

loop_
_platon_squeeze_void_nr
_platon_squeeze_void_average_x
_platon_squeeze_void_average_y
_platon_squeeze_void_average_z
_platon_squeeze_void_volume
_platon_squeeze_void_count_electrons
_platon_squeeze_void_content
1 0.500 0.000 0.000 10 1 ' '
2 0.500 0.500 0.500 10 1 ' '
